data_4132797
loop_
_publ_author_name
'Panda, Santanu'
'Ready, Joseph M.'

_publ_section_title
;
 Tandem Allylation/1,2-Boronate Rearrangement for the Asymmetric Synthesis
 of Indolines with Adjacent Quaternary Stereocenters.
;
_journal_issue 41
_journal_name_full 'Journal of the American Chemical Society'
_journal_page_first 13242
_journal_page_last 13252
_journal_paper_doi 10.1021/jacs.8b06629
_journal_volume 140
_journal_year 2018
_chemical_formula_moiety 'C19 H21 N O2'
_chemical_formula_sum 'C19 H21 N O2'
_chemical_formula_weight 295.37
_space_group_crystal_system trigonal
_space_group_IT_number 148
_space_group_name_Hall '-R 3'
_space_group_name_H-M_alt 'R -3 :H'
_atom_sites_solution_hydrogens mixed
_audit_creation_method SHELXL-2016/6
_cell_angle_alpha 90
_cell_angle_beta 90
_cell_angle_gamma 120
_cell_formula_units_Z 18
_cell_length_a 32.768(7)
_cell_length_b 32.768(7)
_cell_length_c 7.4610(17)
_cell_measurement_reflns_used 4923
_cell_measurement_temperature 100(2)
_cell_measurement_theta_max 29.4
_cell_measurement_theta_min 2.48
_cell_volume 6938(3)
_computing_cell_refinement 'Apex II release 2010, Bruker AXS, Inc.'
_computing_data_collection 'Apex II release 2010, Bruker AXS, Inc.'
_computing_data_reduction 'Apex II release 2010, Bruker AXS, Inc.'
_computing_molecular_graphics 'XP SHELXTL/PC, Siemens Analytical'
_computing_publication_material 'SHELXL-2016/6, Sheldrick, G. M.'
_computing_structure_refinement 'Shelxl-2016/6, Sheldrick, G. M.'
_computing_structure_solution
;

Sheldrick, G. M. (2015).  SHELXT.  Acta Cryst. A71, 3-8.

;
_diffrn_ambient_temperature 100(2)
_diffrn_measured_fraction_theta_full 1.000
_diffrn_measured_fraction_theta_max 0.997
_diffrn_measurement_device_type 'Nonius Kappa CCD with Bruker Apex II detector'
_diffrn_measurement_method \w-scans
_diffrn_radiation_type MoK\a
_diffrn_radiation_wavelength 0.71073
_diffrn_reflns_av_R_equivalents 0.1120
_diffrn_reflns_av_unetI/netI 0.1039
_diffrn_reflns_Laue_measured_fraction_full 1.000
_diffrn_reflns_Laue_measured_fraction_max 0.997
_diffrn_reflns_limit_h_max 46
_diffrn_reflns_limit_h_min -45
_diffrn_reflns_limit_k_max 46
_diffrn_reflns_limit_k_min -46
_diffrn_reflns_limit_l_max 10
_diffrn_reflns_limit_l_min -10
_diffrn_reflns_number 24729
_diffrn_reflns_point_group_measured_fraction_full 1.000
_diffrn_reflns_point_group_measured_fraction_max 0.997
_diffrn_reflns_theta_full 25.242
_diffrn_reflns_theta_max 30.533
_diffrn_reflns_theta_min 2.153
_diffrn_source 'sealed fine focus tube'
_exptl_absorpt_coefficient_mu 0.082
_exptl_absorpt_correction_T_max 1.00
_exptl_absorpt_correction_T_min 0.613
_exptl_absorpt_correction_type multi-scan
_exptl_absorpt_process_details
;
SADABS. G. M. Sheldrick. Apex II release 2010, Bruker AXS, Inc.
;
_exptl_crystal_colour colorles
_exptl_crystal_density_diffrn 1.273
_exptl_crystal_description prism
_exptl_crystal_F_000 2844
_exptl_crystal_size_max 0.400
_exptl_crystal_size_mid 0.300
_exptl_crystal_size_min 0.190
_refine_diff_density_max 0.657
_refine_diff_density_min -0.372
_refine_diff_density_rms 0.101
_refine_ls_extinction_coef 0.0017(4)
_refine_ls_extinction_expression Fc^*^=kFc[1+0.001xFc^2^\l^3^/sin(2\q)]^-1/4^
_refine_ls_extinction_method 'SHELXL-2016/6 (Sheldrick 2016)'
_refine_ls_goodness_of_fit_ref 1.067
_refine_ls_hydrogen_treatment mixed
_refine_ls_matrix_type full
_refine_ls_number_parameters 207
_refine_ls_number_reflns 4709
_refine_ls_number_restraints 132
_refine_ls_restrained_S_all 1.054
_refine_ls_R_factor_all 0.0780
_refine_ls_R_factor_gt 0.0617
_refine_ls_shift/su_max 0.001
_refine_ls_shift/su_mean 0.000
_refine_ls_structure_factor_coef Fsqd
_refine_ls_weighting_details 'w=1/[\s^2^(Fo^2^)+(0.0904P)^2^+0.4062P] where P=(Fo^2^+2Fc^2^)/3'
_refine_ls_weighting_scheme calc
_refine_ls_wR_factor_gt 0.1649
_refine_ls_wR_factor_ref 0.1765
_reflns_Friedel_coverage 0.000
_reflns_number_gt 3709
_reflns_number_total 4709
_reflns_threshold_expression 'I > 2\s(I)'
_cod_data_source_file ja8b06629_si_005.cif
_cod_data_source_block shelx
_cod_database_code 4132797
_shelx_shelxl_version_number 2016/6
_shelx_space_group_comment
;
The symmetry employed for this shelxl refinement is uniquely defined
by the following loop, which should always be used as a source of
symmetry information in preference to the above space-group names.
They are only intended as comments.
;
_shelx_estimated_absorpt_t_min 0.968
_shelx_estimated_absorpt_t_max 0.985

loop_
_space_group_symop_operation_xyz
'x, y, z'
'-y, x-y, z'
'-x+y, -x, z'
'x+2/3, y+1/3, z+1/3'
'-y+2/3, x-y+1/3, z+1/3'
'-x+y+2/3, -x+1/3, z+1/3'
'x+1/3, y+2/3, z+2/3'
'-y+1/3, x-y+2/3, z+2/3'
'-x+y+1/3, -x+2/3, z+2/3'
'-x, -y, -z'
'y, -x+y, -z'
'x-y, x, -z'
'-x+2/3, -y+1/3, -z+1/3'
'y+2/3, -x+y+1/3, -z+1/3'
'x-y+2/3, x+1/3, -z+1/3'
'-x+1/3, -y+2/3, -z+2/3'
'y+1/3, -x+y+2/3, -z+2/3'
'x-y+1/3, x+2/3, -z+2/3'

loop_
_atom_site_label
_atom_site_type_symbol
_atom_site_fract_x
_atom_site_fract_y
_atom_site_fract_z
_atom_site_U_iso_or_equiv
_atom_site_adp_type
_atom_site_occupancy
_atom_site_site_symmetry_order
_atom_site_calc_flag
_atom_site_refinement_flags_posn
_atom_site_refinement_flags_adp
C1 C 0.18985(4) 0.49331(5) 0.87157(16) 0.0126(3) Uani 1 1 d . U
C2 C 0.19585(5) 0.52446(5) 1.00874(17) 0.0183(3) Uani 1 1 d . U
H2 H 0.171345 0.517569 1.092243 0.022 Uiso 1 1 calc R U
C3 C 0.23924(5) 0.56639(5) 1.0199(2) 0.0213(3) Uani 1 1 d . U
H3 H 0.244040 0.588330 1.112215 0.026 Uiso 1 1 calc R U
C4 C 0.27539(5) 0.57662(5) 0.8993(2) 0.0202(3) Uani 1 1 d . U
H4 H 0.304439 0.605373 0.909136 0.024 Uiso 1 1 calc R U
C5 C 0.26903(5) 0.54473(5) 0.76409(18) 0.0154(3) Uani 1 1 d . U
H5 H 0.293689 0.551256 0.681834 0.019 Uiso 1 1 calc R U
C6 C 0.22624(4) 0.50338(4) 0.75138(16) 0.0121(3) Uani 1 1 d . U
C7 C 0.21052(4) 0.46337(4) 0.61932(16) 0.0112(3) Uani 1 1 d . U
C8 C 0.24114(5) 0.44019(4) 0.62714(17) 0.0136(3) Uani 1 1 d . U
H8A H 0.239085 0.423820 0.513094 0.016 Uiso 1 1 calc R U
H8B H 0.274509 0.464105 0.649255 0.016 Uiso 1 1 calc R U
C9 C 0.22161(4) 0.40505(5) 0.78179(17) 0.0130(3) Uani 1 1 d . U
C10 C 0.16217(4) 0.42481(4) 0.70234(16) 0.0114(3) Uani 1 1 d . U
C11 C 0.12285(4) 0.39662(4) 0.57016(17) 0.0127(3) Uani 1 1 d . U
C12 C 0.12444(5) 0.36181(5) 0.46781(18) 0.0160(3) Uani 1 1 d . U
H12 H 0.148656 0.354445 0.488227 0.019 Uiso 1 1 calc R U
C13 C 0.09079(5) 0.33786(5) 0.33615(19) 0.0197(3) Uani 1 1 d . U
H13 H 0.092331 0.314477 0.265929 0.024 Uiso 1 1 calc R U
C14 C 0.05502(5) 0.34795(5) 0.30696(19) 0.0197(3) Uani 1 1 d . U
H14 H 0.032042 0.331469 0.217012 0.024 Uiso 1 1 calc R U
C15 C 0.05278(5) 0.38212(5) 0.40907(19) 0.0181(3) Uani 1 1 d . U
H15 H 0.028165 0.388949 0.389350 0.022 Uiso 1 1 calc R U
C16 C 0.08659(4) 0.40648(5) 0.54069(18) 0.0145(3) Uani 1 1 d . U
H16 H 0.084946 0.429865 0.610500 0.017 Uiso 1 1 calc R U
C17 C 0.11596(5) 0.42423(5) 0.96981(19) 0.0207(3) Uani 1 1 d . U
H17A H 0.102135 0.442758 1.014577 0.031 Uiso 1 1 calc R U
H17B H 0.131895 0.417993 1.068237 0.031 Uiso 1 1 calc R U
H17C H 0.091005 0.394293 0.921214 0.031 Uiso 1 1 calc R U
C18 C 0.20678(5) 0.47974(5) 0.43125(17) 0.0160(3) Uani 1 1 d . U
H18A H 0.237786 0.505157 0.393177 0.024 Uiso 1 1 calc R U
H18B H 0.184370 0.491289 0.432554 0.024 Uiso 1 1 calc R U
H18C H 0.195788 0.453272 0.347458 0.024 Uiso 1 1 calc R U
C19 C 0.24370(5) 0.42329(5) 0.96418(18) 0.0173(3) Uani 1 1 d . U
H19A H 0.276788 0.431281 0.961517 0.026 Uiso 1 1 calc R U
H19B H 0.226719 0.398921 1.054826 0.026 Uiso 1 1 calc R U
H19C H 0.241876 0.451458 0.994037 0.026 Uiso 1 1 calc R U
N1 N 0.14975(4) 0.45034(4) 0.82993(14) 0.0135(2) Uani 1 1 d . U
O1 O 0.17237(3) 0.39177(3) 0.79230(13) 0.0149(2) Uani 1 1 d . U
O2 O 0.22408(3) 0.36516(3) 0.73099(14) 0.0173(2) Uani 1 1 d . U
H2O H 0.2086(7) 0.3401(7) 0.808(3) 0.031(5) Uiso 1 1 d . .

loop_
_atom_site_aniso_label
_atom_site_aniso_U_11
_atom_site_aniso_U_22
_atom_site_aniso_U_33
_atom_site_aniso_U_23
_atom_site_aniso_U_13
_atom_site_aniso_U_12
C1 0.0122(6) 0.0124(6) 0.0152(5) 0.0015(4) -0.0010(4) 0.0077(5)
C2 0.0217(7) 0.0232(7) 0.0166(6) -0.0025(5) -0.0032(5) 0.0163(6)
C3 0.0269(8) 0.0209(7) 0.0219(6) -0.0078(5) -0.0105(6) 0.0161(6)
C4 0.0191(7) 0.0143(6) 0.0267(7) -0.0039(5) -0.0091(5) 0.0079(6)
C5 0.0134(6) 0.0120(6) 0.0212(6) 0.0018(5) -0.0022(5) 0.0066(5)
C6 0.0120(6) 0.0105(6) 0.0155(5) 0.0013(4) -0.0014(4) 0.0069(5)
C7 0.0089(5) 0.0096(6) 0.0143(5) 0.0017(4) 0.0010(4) 0.0041(5)
C8 0.0116(6) 0.0118(6) 0.0183(6) 0.0026(5) 0.0041(4) 0.0067(5)
C9 0.0086(6) 0.0110(6) 0.0207(6) 0.0012(5) 0.0016(4) 0.0059(5)
C10 0.0095(6) 0.0106(6) 0.0161(5) 0.0020(4) 0.0002(4) 0.0065(5)
C11 0.0107(6) 0.0087(6) 0.0174(5) 0.0024(4) 0.0011(4) 0.0039(5)
C12 0.0136(6) 0.0111(6) 0.0236(6) 0.0008(5) 0.0012(5) 0.0064(5)
C13 0.0206(7) 0.0113(6) 0.0233(6) -0.0024(5) -0.0003(5) 0.0051(5)
C14 0.0167(7) 0.0130(6) 0.0215(6) 0.0021(5) -0.0038(5) 0.0015(5)
C15 0.0127(6) 0.0135(6) 0.0256(7) 0.0040(5) -0.0026(5) 0.0046(5)
C16 0.0111(6) 0.0094(6) 0.0221(6) 0.0028(5) -0.0004(5) 0.0043(5)
C17 0.0147(7) 0.0238(7) 0.0211(6) 0.0034(5) 0.0073(5) 0.0078(6)
C18 0.0146(6) 0.0144(6) 0.0157(5) 0.0030(5) 0.0005(5) 0.0048(5)
C19 0.0165(6) 0.0171(7) 0.0210(6) 0.0000(5) -0.0020(5) 0.0104(6)
N1 0.0110(5) 0.0141(5) 0.0157(5) 0.0005(4) 0.0034(4) 0.0064(4)
O1 0.0091(4) 0.0141(5) 0.0230(5) 0.0081(4) 0.0031(3) 0.0071(4)
O2 0.0178(5) 0.0115(5) 0.0255(5) 0.0028(4) 0.0049(4) 0.0095(4)

loop_
_atom_type_symbol
_atom_type_description
_atom_type_scat_dispersion_real
_atom_type_scat_dispersion_imag
_atom_type_scat_source
C C 0.0033 0.0016 'International Tables Vol C Tables 4.2.6.8 and 6.1.1.4'
H H 0.0000 0.0000 'International Tables Vol C Tables 4.2.6.8 and 6.1.1.4'
N N 0.0061 0.0033 'International Tables Vol C Tables 4.2.6.8 and 6.1.1.4'
O O 0.0106 0.0060 'International Tables Vol C Tables 4.2.6.8 and 6.1.1.4'

loop_
_geom_angle_atom_site_label_1
_geom_angle_atom_site_label_2
_geom_angle_atom_site_label_3
_geom_angle
C2 C1 C6 120.70(13)
C2 C1 N1 128.35(12)
C6 C1 N1 110.94(11)
C1 C2 C3 117.79(13)
C1 C2 H2 121.1
C3 C2 H2 121.1
C4 C3 C2 121.53(13)
C4 C3 H3 119.2
C2 C3 H3 119.2
C3 C4 C5 119.96(13)
C3 C4 H4 120.0
C5 C4 H4 120.0
C6 C5 C4 118.91(13)
C6 C5 H5 120.5
C4 C5 H5 120.5
C5 C6 C1 121.10(12)
C5 C6 C7 129.37(12)
C1 C6 C7 109.53(11)
C6 C7 C18 110.27(10)
C6 C7 C8 112.45(10)
C18 C7 C8 113.33(10)
C6 C7 C10 102.07(10)
C18 C7 C10 114.64(10)
C8 C7 C10 103.44(10)
C9 C8 C7 105.74(10)
C9 C8 H8A 110.6
C7 C8 H8A 110.6
C9 C8 H8B 110.6
C7 C8 H8B 110.6
H8A C8 H8B 108.7
O2 C9 O1 108.04(10)
O2 C9 C19 111.81(11)
O1 C9 C19 108.08(10)
O2 C9 C8 107.53(10)
O1 C9 C8 104.56(10)
C19 C9 C8 116.32(11)
O1 C10 N1 111.26(10)
O1 C10 C11 106.84(10)
N1 C10 C11 112.33(10)
O1 C10 C7 105.42(9)
N1 C10 C7 104.74(10)
C11 C10 C7 116.11(10)
C12 C11 C16 119.16(12)
C12 C11 C10 119.12(12)
C16 C11 C10 121.61(12)
C13 C12 C11 120.34(13)
C13 C12 H12 119.8
C11 C12 H12 119.8
C14 C13 C12 120.22(13)
C14 C13 H13 119.9
C12 C13 H13 119.9
C13 C14 C15 119.97(13)
C13 C14 H14 120.0
C15 C14 H14 120.0
C14 C15 C16 120.09(13)
C14 C15 H15 120.0
C16 C15 H15 120.0
C15 C16 C11 120.20(13)
C15 C16 H16 119.9
C11 C16 H16 119.9
N1 C17 H17A 109.5
N1 C17 H17B 109.5
H17A C17 H17B 109.5
N1 C17 H17C 109.5
H17A C17 H17C 109.5
H17B C17 H17C 109.5
C7 C18 H18A 109.5
C7 C18 H18B 109.5
H18A C18 H18B 109.5
C7 C18 H18C 109.5
H18A C18 H18C 109.5
H18B C18 H18C 109.5
C9 C19 H19A 109.5
C9 C19 H19B 109.5
H19A C19 H19B 109.5
C9 C19 H19C 109.5
H19A C19 H19C 109.5
H19B C19 H19C 109.5
C1 N1 C17 119.36(11)
C1 N1 C10 109.43(10)
C17 N1 C10 118.90(11)
C9 O1 C10 112.92(9)
C9 O2 H2O 113.6(12)

loop_
_geom_bond_atom_site_label_1
_geom_bond_atom_site_label_2
_geom_bond_distance
C1 C2 1.3882(19)
C1 C6 1.3933(18)
C1 N1 1.3984(17)
C2 C3 1.401(2)
C2 H2 0.9500
C3 C4 1.389(2)
C3 H3 0.9500
C4 C5 1.3913(19)
C4 H4 0.9500
C5 C6 1.3823(18)
C5 H5 0.9500
C6 C7 1.5100(17)
C7 C18 1.5289(17)
C7 C8 1.5327(18)
C7 C10 1.5774(18)
C8 C9 1.5264(18)
C8 H8A 0.9900
C8 H8B 0.9900
C9 O2 1.4013(16)
C9 O1 1.4480(15)
C9 C19 1.5167(19)
C10 O1 1.4481(15)
C10 N1 1.4530(16)
C10 C11 1.5152(18)
C11 C12 1.3952(18)
C11 C16 1.3958(18)
C12 C13 1.390(2)
C12 H12 0.9500
C13 C14 1.385(2)
C13 H13 0.9500
C14 C15 1.386(2)
C14 H14 0.9500
C15 C16 1.3946(19)
C15 H15 0.9500
C16 H16 0.9500
C17 N1 1.4491(17)
C17 H17A 0.9800
C17 H17B 0.9800
C17 H17C 0.9800
C18 H18A 0.9800
C18 H18B 0.9800
C18 H18C 0.9800
C19 H19A 0.9800
C19 H19B 0.9800
C19 H19C 0.9800
O2 H2O 0.92(2)

loop_
_geom_hbond_atom_site_label_D
_geom_hbond_atom_site_label_H
_geom_hbond_atom_site_label_A
_geom_hbond_distance_DH
_geom_hbond_distance_HA
_geom_hbond_distance_DA
_geom_hbond_angle_DHA
_geom_hbond_site_symmetry_A
O2 H2O O1 0.92(2) 1.98(2) 2.8377(14) 154.9(18) 16_556

loop_
_geom_torsion_atom_site_label_1
_geom_torsion_atom_site_label_2
_geom_torsion_atom_site_label_3
_geom_torsion_atom_site_label_4
_geom_torsion
C6 C1 C2 C3 0.98(19)
N1 C1 C2 C3 -177.99(12)
C1 C2 C3 C4 -0.5(2)
C2 C3 C4 C5 -0.4(2)
C3 C4 C5 C6 0.8(2)
C4 C5 C6 C1 -0.24(19)
C4 C5 C6 C7 -179.73(12)
C2 C1 C6 C5 -0.65(19)
N1 C1 C6 C5 178.49(11)
C2 C1 C6 C7 178.94(11)
N1 C1 C6 C7 -1.93(14)
C5 C6 C7 C18 -67.22(17)
C1 C6 C7 C18 113.24(12)
C5 C6 C7 C8 60.32(17)
C1 C6 C7 C8 -119.22(11)
C5 C6 C7 C10 170.54(12)
C1 C6 C7 C10 -9.00(13)
C6 C7 C8 C9 82.94(13)
C18 C7 C8 C9 -151.16(11)
C10 C7 C8 C9 -26.42(12)
C7 C8 C9 O2 142.43(10)
C7 C8 C9 O1 27.75(13)
C7 C8 C9 C19 -91.35(13)
C6 C7 C10 O1 -101.34(11)
C18 C7 C10 O1 139.46(11)
C8 C7 C10 O1 15.58(12)
C6 C7 C10 N1 16.15(12)
C18 C7 C10 N1 -103.06(12)
C8 C7 C10 N1 133.06(10)
C6 C7 C10 C11 140.65(11)
C18 C7 C10 C11 21.44(15)
C8 C7 C10 C11 -102.44(12)
O1 C10 C11 C12 -42.58(15)
N1 C10 C11 C12 -164.84(11)
C7 C10 C11 C12 74.66(15)
O1 C10 C11 C16 141.27(12)
N1 C10 C11 C16 19.01(16)
C7 C10 C11 C16 -101.50(14)
C16 C11 C12 C13 1.09(19)
C10 C11 C12 C13 -175.16(12)
C11 C12 C13 C14 -0.8(2)
C12 C13 C14 C15 0.1(2)
C13 C14 C15 C16 0.3(2)
C14 C15 C16 C11 0.0(2)
C12 C11 C16 C15 -0.71(19)
C10 C11 C16 C15 175.44(12)
C2 C1 N1 C17 -25.7(2)
C6 C1 N1 C17 155.21(12)
C2 C1 N1 C10 -167.59(13)
C6 C1 N1 C10 13.36(14)
O1 C10 N1 C1 95.06(12)
C11 C10 N1 C1 -145.23(10)
C7 C10 N1 C1 -18.36(13)
O1 C10 N1 C17 -47.00(15)
C11 C10 N1 C17 72.72(14)
C7 C10 N1 C17 -160.41(11)
O2 C9 O1 C10 -132.71(11)
C19 C9 O1 C10 106.14(12)
C8 C9 O1 C10 -18.39(13)
N1 C10 O1 C9 -111.31(11)
C11 C10 O1 C9 125.76(11)
C7 C10 O1 C9 1.68(13)
